data_2209708
loop_
_publ_author_name
'Bin Xu'
'Yan-Yan Zhang'
'Wen-Long Liu'
'Xiao-Ya Hu'

_publ_section_title
;
 Hexaaquanickel(II)
 bis{[<i>N</i>-(2-hydroxybenzylidene)alanylglycinato]cuprate(II)}
 dodecahydrate
;
_journal_coeditor_code XU2047
_journal_issue 7
_journal_name_full 'Acta Crystallographica Section E'
_journal_page_first m1508
_journal_page_last m1509
_journal_paper_doi 10.1107/S1600536806021179
_journal_volume 62
_journal_year 2006
_chemical_formula_iupac '[Ni (H2 O)6] [Cu (C12 H11 N2 O4)]2, 12H2 O'
_chemical_formula_moiety 'H12 Ni O6 2+, 2C12 H11 Cu N2 O4 -, 12H2 O'
_chemical_formula_sum 'C24 H58 Cu2 N4 Ni O26'
_chemical_formula_weight 1004.53
_chemical_name_systematic
;Hexaaquanickel(II)
bis[[<i>N</i>-(2-hydroxybenzylidene)alanylglycinato]cuprate(II)]
 dodecahydrate
;
_space_group_IT_number 15
_symmetry_cell_setting monoclinic
_symmetry_space_group_name_Hall '-C 2yc'
_symmetry_space_group_name_H-M 'C 1 2/c 1'
_atom_sites_solution_hydrogens geom
_atom_sites_solution_primary direct
_atom_sites_solution_secondary difmap
_cell_angle_alpha 90.00
_cell_angle_beta 117.170(10)
_cell_angle_gamma 90.00
_cell_formula_units_Z 4
_cell_length_a 28.314(9)
_cell_length_b 11.792(4)
_cell_length_c 14.407(5)
_cell_measurement_reflns_used 2514
_cell_measurement_temperature 298(2)
_cell_measurement_theta_max 25.4
_cell_measurement_theta_min 2.2
_cell_volume 4279(3)
_computing_cell_refinement 'SAINT-Plus (Bruker, 2003)'
_computing_data_collection 'SMART (Bruker, 2002)'
_computing_data_reduction SAINT-Plus
_computing_molecular_graphics SHELXTL
_computing_publication_material SHELXTL
_computing_structure_refinement SHELXTL
_computing_structure_solution 'SHELXTL (Bruker, 2000)'
_diffrn_ambient_temperature 298(2)
_diffrn_measured_fraction_theta_full 1.00
_diffrn_measured_fraction_theta_max 1.00
_diffrn_measurement_device_type 'Bruker AXS SMART APEX CCD'
_diffrn_measurement_method '\f and \w scans'
_diffrn_radiation_monochromator graphite
_diffrn_radiation_source 'sealed tube'
_diffrn_radiation_type MoK\a
_diffrn_radiation_wavelength 0.71073
_diffrn_reflns_av_R_equivalents 0.078
_diffrn_reflns_av_sigmaI/netI 0.074
_diffrn_reflns_limit_h_max 21
_diffrn_reflns_limit_h_min -33
_diffrn_reflns_limit_k_max 14
_diffrn_reflns_limit_k_min -14
_diffrn_reflns_limit_l_max 17
_diffrn_reflns_limit_l_min -12
_diffrn_reflns_number 10637
_diffrn_reflns_theta_full 25.2
_diffrn_reflns_theta_max 25.2
_diffrn_reflns_theta_min 1.9
_diffrn_standards_interval_count 0
_diffrn_standards_interval_time 0
_diffrn_standards_number 0
_exptl_absorpt_coefficient_mu 1.511
_exptl_absorpt_correction_T_max 0.79
_exptl_absorpt_correction_T_min 0.70
_exptl_absorpt_correction_type multi-scan
_exptl_absorpt_process_details '(SADABS; Sheldrick, 2002)'
_exptl_crystal_colour violet
_exptl_crystal_density_diffrn 1.559
_exptl_crystal_density_method 'not measured'
_exptl_crystal_description block
_exptl_crystal_F_000 2096
_exptl_crystal_size_max 0.30
_exptl_crystal_size_mid 0.20
_exptl_crystal_size_min 0.15
_refine_diff_density_max 0.64
_refine_diff_density_min -0.41
_refine_ls_extinction_method none
_refine_ls_goodness_of_fit_ref 0.926
_refine_ls_hydrogen_treatment constr
_refine_ls_matrix_type full
_refine_ls_number_parameters 261
_refine_ls_number_reflns 3879
_refine_ls_number_restraints 0
_refine_ls_restrained_S_all 0.926
_refine_ls_R_factor_all 0.069
_refine_ls_R_factor_gt 0.045
_refine_ls_shift/su_max 0.001
_refine_ls_shift/su_mean <0.001
_refine_ls_structure_factor_coef Fsqd
_refine_ls_weighting_details 'calc w=1/[\s^2^(Fo^2^)+(0.0438P)^2^] where P=(Fo^2^+2Fc^2^)/3'
_refine_ls_weighting_scheme calc
_refine_ls_wR_factor_gt 0.096
_refine_ls_wR_factor_ref 0.103
_reflns_number_gt 2660
_reflns_number_total 3879
_reflns_threshold_expression I>2\s(I)
_cod_data_source_file xu2047.cif
_cod_data_source_block I
_cod_original_sg_symbol_H-M 'C 2/c'
_cod_database_code 2209708
_cod_database_fobs_code 2209708

loop_
_symmetry_equiv_pos_as_xyz
'x, y, z'
'-x, y, -z+1/2'
'x+1/2, y+1/2, z'
'-x+1/2, y+1/2, -z+1/2'
'-x, -y, -z'
'x, -y, z-1/2'
'-x+1/2, -y+1/2, -z'
'x+1/2, -y+1/2, z-1/2'

loop_
_atom_site_type_symbol
_atom_site_label
_atom_site_fract_x
_atom_site_fract_y
_atom_site_fract_z
_atom_site_U_iso_or_equiv
_atom_site_adp_type
_atom_site_calc_flag
_atom_site_refinement_flags
_atom_site_occupancy
Cu Cu1 0.272086(17) 0.42142(4) 0.38253(4) 0.03454(16) Uani d . 1
Ni Ni2 0.5000 0.5000 0.5000 0.02849(19) Uani d S 1
N N1 0.20203(11) 0.3668(3) 0.3491(3) 0.0353(8) Uani d . 1
N N2 0.24099(11) 0.5648(2) 0.3676(3) 0.0333(8) Uani d . 1
O O1 0.30323(9) 0.2782(2) 0.3993(2) 0.0394(7) Uani d . 1
O O2 0.16653(10) 0.6624(2) 0.3427(2) 0.0454(7) Uani d . 1
O O3 0.33732(9) 0.5118(2) 0.4169(2) 0.0397(7) Uani d . 1
O O4 0.36518(10) 0.6898(2) 0.4256(2) 0.0455(7) Uani d . 1
O O1W 0.45528(9) 0.4382(2) 0.3511(2) 0.0390(7) Uani d . 1
H H1A 0.4273 0.4045 0.3352 0.058 Uiso d R 1
H H1B 0.4671 0.4076 0.3143 0.058 Uiso d R 1
O O2W 0.46402(9) 0.6535(2) 0.4415(2) 0.0395(7) Uani d . 1
H H2A 0.4751 0.7027 0.4904 0.059 Uiso d R 1
H H2B 0.4308 0.6477 0.4173 0.059 Uiso d R 1
O O3W 0.55901(10) 0.5448(2) 0.4639(2) 0.0440(7) Uani d . 1
H H3A 0.5645 0.5606 0.4067 0.066 Uiso d R 1
H H3B 0.5922 0.5358 0.5151 0.066 Uiso d R 1
O O4W 0.5000 0.3089(3) 0.2500 0.0472(10) Uani d S 1
H H4A 0.5263 0.2750 0.2830 0.071 Uiso d R 1
O O5W 0.02810(13) 0.5118(2) 0.4040(3) 0.0726(10) Uani d . 1
H H5A 0.0358 0.4754 0.4603 0.109 Uiso d R 1
H H5B 0.0152 0.5702 0.4157 0.109 Uiso d R 1
O O6W 0.08810(10) 0.6859(2) 0.3932(2) 0.0547(8) Uani d . 1
H H6A 0.1136 0.6781 0.3788 0.082 Uiso d R 1
H H6B 0.0684 0.6329 0.3633 0.082 Uiso d R 1
O O7W 0.11828(10) 0.7802(2) 0.1629(2) 0.0516(8) Uani d . 1
H H7A 0.1332 0.7431 0.2197 0.077 Uiso d R 1
H H7B 0.1387 0.7827 0.1337 0.077 Uiso d R 1
O O8W 0.52861(11) 0.8376(2) 0.5323(3) 0.0606(9) Uani d . 1
H H8A 0.5426 0.7950 0.5085 0.091 Uiso d R 1
H H8B 0.5538 0.8489 0.5938 0.091 Uiso d R 1
O O9W 0.56560(11) 0.6435(3) 0.2986(2) 0.0650(9) Uani d . 1
H H9D 0.5490 0.6034 0.2445 0.098 Uiso d R 1
H H9E 0.5515 0.7092 0.2887 0.098 Uiso d R 1
O O10W 0.5000 0.8428(4) 0.2500 0.0796(15) Uani d S 1
H H10A 0.5136 0.8752 0.3094 0.119 Uiso d R 1
C C1 0.27866(15) 0.1798(3) 0.3906(3) 0.0352(9) Uani d . 1
C C2 0.30783(16) 0.0799(3) 0.4056(3) 0.0422(10) Uani d . 1
H H2 0.3436 0.0849 0.4223 0.051 Uiso calc R 1
C C3 0.28549(18) -0.0252(3) 0.3964(3) 0.0472(11) Uani d . 1
H H3 0.3064 -0.0895 0.4071 0.057 Uiso calc R 1
C C4 0.23236(18) -0.0374(4) 0.3715(3) 0.0515(12) Uani d . 1
H H4 0.2170 -0.1087 0.3642 0.062 Uiso calc R 1
C C5 0.20300(17) 0.0604(3) 0.3579(3) 0.0482(11) Uani d . 1
H H5 0.1674 0.0537 0.3423 0.058 Uiso calc R 1
C C6 0.22447(14) 0.1686(3) 0.3665(3) 0.0361(10) Uani d . 1
C C7 0.18934(15) 0.2631(3) 0.3488(3) 0.0404(10) Uani d . 1
H H7 0.1547 0.2474 0.3363 0.048 Uiso calc R 1
C C8 0.16325(14) 0.4590(3) 0.3298(3) 0.0415(11) Uani d . 1
H H8 0.1502 0.4516 0.3818 0.050 Uiso calc R 1
C C9 0.11613(16) 0.4506(4) 0.2241(4) 0.0638(15) Uani d . 1
H H9A 0.1279 0.4527 0.1713 0.096 Uiso calc R 1
H H9B 0.0926 0.5132 0.2144 0.096 Uiso calc R 1
H H9C 0.0978 0.3807 0.2190 0.096 Uiso calc R 1
C C10 0.19147(14) 0.5722(3) 0.3480(3) 0.0349(9) Uani d . 1
C C11 0.27529(13) 0.6618(3) 0.3883(3) 0.0369(9) Uani d . 1
H H11A 0.2768 0.7040 0.4474 0.044 Uiso calc R 1
H H11B 0.2619 0.7116 0.3281 0.044 Uiso calc R 1
C C12 0.33018(14) 0.6190(3) 0.4119(3) 0.0364(10) Uani d . 1

loop_
_atom_site_aniso_label
_atom_site_aniso_U_11
_atom_site_aniso_U_22
_atom_site_aniso_U_33
_atom_site_aniso_U_12
_atom_site_aniso_U_13
_atom_site_aniso_U_23
Cu1 0.0235(3) 0.0310(3) 0.0491(3) 0.0021(2) 0.0165(2) -0.0021(2)
Ni2 0.0236(4) 0.0284(4) 0.0363(4) -0.0001(3) 0.0160(3) -0.0013(3)
N1 0.0226(16) 0.0364(18) 0.049(2) 0.0033(14) 0.0180(15) 0.0048(16)
N2 0.0251(17) 0.0265(17) 0.049(2) 0.0022(13) 0.0177(15) -0.0042(15)
O1 0.0277(14) 0.0274(14) 0.066(2) 0.0019(11) 0.0242(14) -0.0026(13)
O2 0.0372(16) 0.0387(16) 0.068(2) 0.0128(13) 0.0304(15) 0.0087(15)
O3 0.0260(14) 0.0301(15) 0.062(2) -0.0008(11) 0.0191(14) -0.0039(13)
O4 0.0315(15) 0.0384(16) 0.067(2) -0.0079(13) 0.0232(14) -0.0077(14)
O1W 0.0315(14) 0.0433(16) 0.0435(18) -0.0078(12) 0.0183(13) -0.0110(13)
O2W 0.0308(14) 0.0322(14) 0.0564(19) 0.0015(12) 0.0206(14) -0.0031(13)
O3W 0.0257(14) 0.0611(18) 0.0500(19) 0.0065(13) 0.0216(14) 0.0130(15)
O4W 0.040(2) 0.048(2) 0.060(3) 0.000 0.028(2) 0.000
O5W 0.084(2) 0.054(2) 0.089(3) -0.0024(18) 0.047(2) 0.0042(19)
O6W 0.0349(16) 0.0572(19) 0.077(2) -0.0063(14) 0.0304(16) -0.0114(16)
O7W 0.0437(16) 0.0541(18) 0.066(2) 0.0128(14) 0.0324(16) 0.0208(16)
O8W 0.0449(17) 0.0461(18) 0.086(3) -0.0082(15) 0.0257(17) -0.0100(17)
O9W 0.0557(19) 0.088(2) 0.055(2) -0.0064(18) 0.0286(17) 0.0052(19)
O10W 0.100(4) 0.069(3) 0.077(4) 0.000 0.046(3) 0.000
C1 0.039(2) 0.030(2) 0.037(2) 0.0013(17) 0.0178(19) -0.0007(18)
C2 0.041(2) 0.038(2) 0.051(3) 0.0039(19) 0.024(2) 0.002(2)
C3 0.058(3) 0.032(2) 0.058(3) 0.008(2) 0.032(2) 0.003(2)
C4 0.059(3) 0.034(2) 0.058(3) -0.003(2) 0.024(3) 0.007(2)
C5 0.039(2) 0.048(3) 0.056(3) -0.004(2) 0.021(2) 0.010(2)
C6 0.033(2) 0.034(2) 0.041(3) -0.0018(17) 0.0165(19) 0.0025(18)
C7 0.029(2) 0.046(3) 0.048(3) -0.0028(18) 0.019(2) 0.008(2)
C8 0.023(2) 0.044(2) 0.060(3) 0.0060(17) 0.021(2) 0.008(2)
C9 0.032(2) 0.058(3) 0.081(4) 0.001(2) 0.008(2) 0.013(3)
C10 0.028(2) 0.036(2) 0.041(3) 0.0066(18) 0.0154(18) 0.0061(19)
C11 0.031(2) 0.032(2) 0.047(3) 0.0028(17) 0.0179(19) -0.0035(19)
C12 0.025(2) 0.045(2) 0.038(3) 0.0006(18) 0.0128(18) -0.0070(19)

loop_
_atom_type_symbol
_atom_type_description
_atom_type_scat_dispersion_real
_atom_type_scat_dispersion_imag
_atom_type_scat_source
C C 0.0033 0.0016 'International Tables Vol C Tables 4.2.6.8 and 6.1.1.4'
H H 0.0000 0.0000 'International Tables Vol C Tables 4.2.6.8 and 6.1.1.4'
N N 0.0061 0.0033 'International Tables Vol C Tables 4.2.6.8 and 6.1.1.4'
O O 0.0106 0.0060 'International Tables Vol C Tables 4.2.6.8 and 6.1.1.4'
Ni Ni 0.3393 1.1124 'International Tables Vol C Tables 4.2.6.8 and 6.1.1.4'
Cu Cu 0.3201 1.2651 'International Tables Vol C Tables 4.2.6.8 and 6.1.1.4'

loop_
_geom_angle_atom_site_label_1
_geom_angle_atom_site_label_2
_geom_angle_atom_site_label_3
_geom_angle_site_symmetry_1
_geom_angle_site_symmetry_3
_geom_angle
O1 Cu1 N2 . . 179.22(14)
O1 Cu1 N1 . . 95.82(12)
N2 Cu1 N1 . . 84.07(13)
O1 Cu1 O3 . . 97.02(10)
N2 Cu1 O3 . . 83.07(12)
N1 Cu1 O3 . . 167.07(11)
O3W Ni2 O3W 5_666 . 180.00(5)
O3W Ni2 O2W 5_666 . 91.27(10)
O3W Ni2 O2W . . 88.73(10)
O3W Ni2 O2W 5_666 5_666 88.73(10)
O3W Ni2 O2W . 5_666 91.27(10)
O2W Ni2 O2W . 5_666 180.0000(10)
O3W Ni2 O1W 5_666 . 89.33(11)
O3W Ni2 O1W . . 90.67(11)
O2W Ni2 O1W . . 86.03(10)
O2W Ni2 O1W 5_666 . 93.97(10)
O3W Ni2 O1W 5_666 5_666 90.67(11)
O3W Ni2 O1W . 5_666 89.33(11)
O2W Ni2 O1W . 5_666 93.97(10)
O2W Ni2 O1W 5_666 5_666 86.03(10)
O1W Ni2 O1W . 5_666 180.0000(10)
C7 N1 C8 . . 121.4(3)
C7 N1 Cu1 . . 125.4(3)
C8 N1 Cu1 . . 113.1(2)
C10 N2 C11 . . 123.3(3)
C10 N2 Cu1 . . 119.3(3)
C11 N2 Cu1 . . 117.1(2)
C1 O1 Cu1 . . 125.5(2)
C12 O3 Cu1 . . 114.3(2)
Ni2 O1W H1A . . 121.1
Ni2 O1W H1B . . 125.8
H1A O1W H1B . . 103.4
Ni2 O2W H2A . . 109.5
Ni2 O2W H2B . . 110.4
H2A O2W H2B . . 108.4
Ni2 O3W H3A . . 140.6
Ni2 O3W H3B . . 115.7
H3A O3W H3B . . 102.5
H5A O5W H5B . . 99.6
H6A O6W H6B . . 104.0
H7A O7W H7B . . 109.9
H8A O8W H8B . . 101.5
H9D O9W H9E . . 109.4
O1 C1 C2 . . 118.3(3)
O1 C1 C6 . . 124.5(3)
C2 C1 C6 . . 117.2(3)
C3 C2 C1 . . 122.2(4)
C3 C2 H2 . . 118.9
C1 C2 H2 . . 118.9
C2 C3 C4 . . 121.2(4)
C2 C3 H3 . . 119.4
C4 C3 H3 . . 119.4
C5 C4 C3 . . 117.5(4)
C5 C4 H4 . . 121.2
C3 C4 H4 . . 121.2
C4 C5 C6 . . 122.8(4)
C4 C5 H5 . . 118.6
C6 C5 H5 . . 118.6
C5 C6 C1 . . 119.1(4)
C5 C6 C7 . . 117.1(4)
C1 C6 C7 . . 123.8(3)
N1 C7 C6 . . 124.9(3)
N1 C7 H7 . . 117.5
C6 C7 H7 . . 117.5
N1 C8 C9 . . 112.5(4)
N1 C8 C10 . . 109.1(3)
C9 C8 C10 . . 112.8(3)
N1 C8 H8 . . 107.4
C9 C8 H8 . . 107.4
C10 C8 H8 . . 107.4
C8 C9 H9A . . 109.5
C8 C9 H9B . . 109.5
H9A C9 H9B . . 109.5
C8 C9 H9C . . 109.5
H9A C9 H9C . . 109.5
H9B C9 H9C . . 109.5
O2 C10 N2 . . 126.1(3)
O2 C10 C8 . . 119.8(3)
N2 C10 C8 . . 114.1(3)
N2 C11 C12 . . 107.9(3)
N2 C11 H11A . . 110.1
C12 C11 H11A . . 110.1
N2 C11 H11B . . 110.1
C12 C11 H11B . . 110.1
H11A C11 H11B . . 108.4
O4 C12 O3 . . 124.2(3)
O4 C12 C11 . . 118.3(3)
O3 C12 C11 . . 117.5(3)

loop_
_geom_bond_atom_site_label_1
_geom_bond_atom_site_label_2
_geom_bond_site_symmetry_2
_geom_bond_distance
_geom_bond_publ_flag
Cu1 O1 . 1.870(2) y
Cu1 O3 . 1.989(2) y
Cu1 N1 . 1.926(3) y
Cu1 N2 . 1.873(3) y
Ni2 O1W . 2.063(3) y
Ni2 O1W 5_666 2.063(3) ?
Ni2 O2W . 2.059(2) y
Ni2 O2W 5_666 2.059(2) ?
Ni2 O3W 5_666 2.033(2) ?
Ni2 O3W . 2.033(2) y
N1 C7 . 1.274(5) ?
N1 C8 . 1.478(4) ?
N2 C10 . 1.301(4) ?
N2 C11 . 1.440(4) ?
O1 C1 . 1.329(4) ?
O2 C10 . 1.260(4) ?
O3 C12 . 1.278(4) ?
O4 C12 . 1.240(4) ?
O1W H1A . 0.8209 ?
O1W H1B . 0.8270 ?
O2W H2A . 0.8545 ?
O2W H2B . 0.8434 ?
O3W H3A . 0.9255 ?
O3W H3B . 0.8973 ?
O4W H4A . 0.7850 ?
O5W H5A . 0.8535 ?
O5W H5B . 0.8333 ?
O6W H6A . 0.8436 ?
O6W H6B . 0.8173 ?
O7W H7A . 0.8513 ?
O7W H7B . 0.8576 ?
O8W H8A . 0.8082 ?
O8W H8B . 0.8569 ?
O9W H9D . 0.8467 ?
O9W H9E . 0.8535 ?
O10W H10A . 0.8519 ?
C1 C2 . 1.397(5) ?
C1 C6 . 1.416(5) ?
C2 C3 . 1.370(5) ?
C2 H2 . 0.9300 ?
C3 C4 . 1.385(6) ?
C3 H3 . 0.9300 ?
C4 C5 . 1.382(6) ?
C4 H4 . 0.9300 ?
C5 C6 . 1.395(5) ?
C5 H5 . 0.9300 ?
C6 C7 . 1.437(5) ?
C7 H7 . 0.9300 ?
C8 C9 . 1.501(6) ?
C8 C10 . 1.516(5) ?
C8 H8 . 0.9800 ?
C9 H9A . 0.9600 ?
C9 H9B . 0.9600 ?
C9 H9C . 0.9600 ?
C11 C12 . 1.517(5) ?
C11 H11A . 0.9700 ?
C11 H11B . 0.9700 ?

loop_
_geom_hbond_atom_site_label_D
_geom_hbond_atom_site_label_H
_geom_hbond_atom_site_label_A
_geom_hbond_site_symmetry_A
_geom_hbond_distance_DH
_geom_hbond_distance_HA
_geom_hbond_distance_DA
_geom_hbond_angle_DHA
_geom_hbond_publ_flag
O1W H1A O7W 4_545 0.82 1.96 2.732(4) 156 y
O1W H1B O4W . 0.83 1.97 2.781(3) 168 y
O2W H2A O8W . 0.85 2.09 2.754(4) 135 y
O2W H2B O4 . 0.84 1.98 2.735(4) 149 y
O3W H3A O9W . 0.92 1.85 2.733(4) 159 y
O3W H3B O3 5_666 0.90 1.86 2.722(4) 159 y
O4W H4A O6W 3_545 0.79 2.04 2.808(3) 167 y
O5W H5A O8W 3_445 0.85 1.99 2.759(5) 150 y
O5W H5B O8W 7_566 0.83 2.03 2.814(5) 156 y
O6W H6A O2 . 0.84 1.81 2.648(4) 178 y
O6W H6B O5W . 0.82 2.07 2.714(4) 135 y
O7W H7A O2 . 0.85 1.85 2.697(4) 179 y
O7W H7B O1 4_555 0.86 1.91 2.750(4) 166 y
O8W H8B O7W 8_566 0.86 2.23 2.748(5) 119 y
O9W H9D O1W 2_655 0.85 2.36 3.114(4) 149 y
O9W H9E O10W . 0.85 2.04 2.877(5) 165 y
O10W H10A O5W 3_555 0.85 2.03 2.813(5) 153 y
